data_2229097
loop_
_publ_author_name
'Zhu, Zhi-Biao'
'Gao, Shan'
'Ng, Seik Weng'

_publ_section_title
;
 4-Aminopyridinium-3-sulfonate monohydrate
;
_journal_coeditor_code IM2250
_journal_issue 2
_journal_name_full 'Acta Crystallographica Section E'
_journal_page_first o456
_journal_paper_doi 10.1107/S1600536811002145
_journal_volume 67
_journal_year 2011
_chemical_formula_iupac 'C5 H6 N2 O3 S, H2 O'
_chemical_formula_moiety 'C5 H6 N2 O3 S, H2 O'
_chemical_formula_sum 'C5 H8 N2 O4 S'
_chemical_formula_weight 192.19
_chemical_name_systematic
;
4-Aminopyridinium-3-sulfonate monohydrate
;
_space_group_IT_number 62
_symmetry_cell_setting orthorhombic
_symmetry_space_group_name_Hall '-P 2ac 2n'
_symmetry_space_group_name_H-M 'P n m a'
_atom_sites_solution_hydrogens geom
_atom_sites_solution_primary direct
_atom_sites_solution_secondary difmap
_audit_creation_method SHELXL-97
_cell_angle_alpha 90.00
_cell_angle_beta 90.00
_cell_angle_gamma 90.00
_cell_formula_units_Z 8
_cell_length_a 31.6739(13)
_cell_length_b 6.5824(3)
_cell_length_c 7.3204(3)
_cell_measurement_reflns_used 13913
_cell_measurement_temperature 293(2)
_cell_measurement_theta_max 27.5
_cell_measurement_theta_min 3.1
_cell_volume 1526.23(11)
_computing_cell_refinement 'RAPID-AUTO (Rigaku, 1998)'
_computing_data_collection 'RAPID-AUTO (Rigaku, 1998)'
_computing_data_reduction 'CrystalStructure (Rigaku/MSC, 2002)'
_computing_molecular_graphics 'X-SEED (Barbour, 2001)'
_computing_publication_material 'publCIF (Westrip, 2010)'
_computing_structure_refinement 'SHELXL97 (Sheldrick, 2008)'
_computing_structure_solution 'SHELXS97 (Sheldrick, 2008)'
_diffrn_ambient_temperature 293(2)
_diffrn_detector_area_resol_mean 10.000
_diffrn_measured_fraction_theta_full 0.997
_diffrn_measured_fraction_theta_max 0.997
_diffrn_measurement_device_type 'Rigaku R-AXIS RAPID'
_diffrn_measurement_method \w
_diffrn_radiation_monochromator graphite
_diffrn_radiation_source 'fine-focus sealed tube'
_diffrn_radiation_type MoK\a
_diffrn_radiation_wavelength 0.71073
_diffrn_reflns_av_R_equivalents 0.0490
_diffrn_reflns_av_sigmaI/netI 0.0212
_diffrn_reflns_limit_h_max 41
_diffrn_reflns_limit_h_min -41
_diffrn_reflns_limit_k_max 8
_diffrn_reflns_limit_k_min -8
_diffrn_reflns_limit_l_max 8
_diffrn_reflns_limit_l_min -9
_diffrn_reflns_number 22965
_diffrn_reflns_theta_full 27.45
_diffrn_reflns_theta_max 27.45
_diffrn_reflns_theta_min 3.07
_diffrn_standards_decay_% 0
_diffrn_standards_interval_count 0
_diffrn_standards_interval_time 0
_diffrn_standards_number 0
_exptl_absorpt_coefficient_mu 0.400
_exptl_absorpt_correction_T_max 0.9387
_exptl_absorpt_correction_T_min 0.9207
_exptl_absorpt_correction_type multi-scan
_exptl_absorpt_process_details '(ABSCOR; Higashi, 1995)'
_exptl_crystal_colour Colorless
_exptl_crystal_density_diffrn 1.673
_exptl_crystal_density_method 'not measured'
_exptl_crystal_description Prism
_exptl_crystal_F_000 800
_exptl_crystal_size_max 0.21
_exptl_crystal_size_mid 0.19
_exptl_crystal_size_min 0.16
_refine_diff_density_max 0.445
_refine_diff_density_min -0.485
_refine_ls_extinction_method none
_refine_ls_goodness_of_fit_ref 1.169
_refine_ls_hydrogen_treatment refall
_refine_ls_matrix_type full
_refine_ls_number_parameters 157
_refine_ls_number_reflns 1898
_refine_ls_number_restraints 8
_refine_ls_restrained_S_all 1.167
_refine_ls_R_factor_all 0.0638
_refine_ls_R_factor_gt 0.0436
_refine_ls_shift/su_max 0.001
_refine_ls_shift/su_mean 0.001
_refine_ls_structure_factor_coef Fsqd
_refine_ls_weighting_details 'calc w=1/[\s^2^(Fo^2^)+(0.0795P)^2^] where P=(Fo^2^+2Fc^2^)/3'
_refine_ls_weighting_scheme calc
_refine_ls_wR_factor_gt 0.1234
_refine_ls_wR_factor_ref 0.1372
_reflns_number_gt 1325
_reflns_number_total 1898
_reflns_threshold_expression I>2\s(I)
_cod_data_source_file im2250.cif
_cod_data_source_block I
_cod_database_code 2229097
_cod_database_fobs_code 2229097

loop_
_symmetry_equiv_pos_as_xyz
'x, y, z'
'-x+1/2, -y, z+1/2'
'-x, y+1/2, -z'
'x+1/2, -y+1/2, -z+1/2'
'-x, -y, -z'
'x-1/2, y, -z-1/2'
'x, -y-1/2, z'
'-x-1/2, y-1/2, z-1/2'

loop_
_atom_site_type_symbol
_atom_site_label
_atom_site_fract_x
_atom_site_fract_y
_atom_site_fract_z
_atom_site_U_iso_or_equiv
_atom_site_adp_type
_atom_site_calc_flag
_atom_site_refinement_flags
_atom_site_occupancy
_atom_site_disorder_assembly
_atom_site_disorder_group
S S1 0.55812(2) 0.2500 0.86929(9) 0.0348(3) Uani d S 1 . .
S S2 0.66689(2) 0.2500 0.36003(10) 0.0360(3) Uani d S 1 . .
O O1 0.58140(6) 0.4293(3) 0.8206(3) 0.0647(6) Uani d . 1 . .
O O2 0.54212(8) 0.2500 1.0518(3) 0.0712(10) Uani d S 1 . .
O O1W 0.62156(8) 0.7500 1.0095(3) 0.0451(6) Uani d SD 1 . .
H H1W 0.6107(9) 0.648(4) 0.959(4) 0.068 Uiso d D 1 . .
O O2W 0.67561(10) -0.2500 0.6401(4) 0.0573(8) Uani d SD 1 . .
H H2W 0.6649(10) -0.151(4) 0.582(4) 0.086 Uiso d D 1 . .
O O3 0.64409(5) 0.0686(3) 0.4112(2) 0.0496(5) Uani d . 1 . .
O O4 0.68205(8) 0.2500 0.1750(3) 0.0570(8) Uani d S 1 . .
N N1 0.43845(8) 0.2500 0.7058(4) 0.0413(7) Uani d SD 1 . .
H H1 0.4151(7) 0.2500 0.770(4) 0.050 Uiso d SD 1 . .
N N2 0.55273(8) 0.2500 0.4434(3) 0.0366(7) Uani d SD 1 . .
H H21 0.5763(6) 0.2500 0.505(4) 0.044 Uiso d SD 1 . .
H H22 0.5522(11) 0.2500 0.3234(14) 0.044 Uiso d SD 1 . .
N N3 0.78781(8) 0.2500 0.5065(4) 0.0416(7) Uani d SD 1 . .
H H3 0.8121(6) 0.2500 0.449(4) 0.050 Uiso d SD 1 . .
N N4 0.67536(8) 0.2500 0.7841(4) 0.0443(8) Uani d SD 1 . .
H H41 0.6504(6) 0.2500 0.731(5) 0.053 Uiso d SD 1 . .
H H42 0.6752(12) 0.2500 0.9046(15) 0.053 Uiso d SD 1 . .
C C1 0.47379(9) 0.2500 0.8053(4) 0.0367(8) Uani d S 1 . .
H H1A 0.4717 0.2500 0.9320 0.044 Uiso calc SR 1 . .
C C2 0.51300(9) 0.2500 0.7265(4) 0.0296(7) Uani d S 1 . .
C C3 0.51604(9) 0.2500 0.5320(4) 0.0285(7) Uani d S 1 . .
C C4 0.47767(9) 0.2500 0.4337(4) 0.0330(7) Uani d S 1 . .
H H4 0.4783 0.2500 0.3067 0.040 Uiso calc SR 1 . .
C C5 0.44023(11) 0.2500 0.5209(4) 0.0408(8) Uani d S 1 . .
H H5 0.4153 0.2500 0.4535 0.049 Uiso calc SR 1 . .
C C6 0.78747(10) 0.2500 0.6914(5) 0.0449(9) Uani d S 1 . .
H H6 0.8129 0.2500 0.7549 0.054 Uiso calc SR 1 . .
C C7 0.75061(10) 0.2500 0.7851(4) 0.0399(8) Uani d S 1 . .
H H7 0.7510 0.2500 0.9121 0.048 Uiso calc SR 1 . .
C C8 0.71128(9) 0.2500 0.6911(4) 0.0344(7) Uani d S 1 . .
C C9 0.71321(10) 0.2500 0.4964(4) 0.0332(7) Uani d S 1 . .
C C10 0.75175(10) 0.2500 0.4121(4) 0.0368(8) Uani d S 1 . .
H H10 0.7529 0.2500 0.2852 0.044 Uiso calc SR 1 . .

loop_
_atom_site_aniso_label
_atom_site_aniso_U_11
_atom_site_aniso_U_22
_atom_site_aniso_U_33
_atom_site_aniso_U_12
_atom_site_aniso_U_13
_atom_site_aniso_U_23
S1 0.0304(4) 0.0518(6) 0.0223(4) 0.000 -0.0034(3) 0.000
S2 0.0287(4) 0.0574(6) 0.0219(4) 0.000 -0.0017(3) 0.000
O1 0.0602(11) 0.0694(15) 0.0644(12) -0.0289(10) -0.0289(10) 0.0189(10)
O2 0.0466(15) 0.144(3) 0.0225(12) 0.000 -0.0016(11) 0.000
O1W 0.0354(13) 0.0573(18) 0.0428(14) 0.000 0.0008(10) 0.000
O2W 0.0606(18) 0.065(2) 0.0457(16) 0.000 -0.0179(12) 0.000
O3 0.0365(9) 0.0631(13) 0.0493(10) -0.0121(9) -0.0081(7) 0.0079(9)
O4 0.0438(14) 0.104(2) 0.0237(11) 0.000 -0.0003(10) 0.000
N1 0.0255(13) 0.059(2) 0.0388(15) 0.000 0.0049(11) 0.000
N2 0.0287(13) 0.0584(19) 0.0227(12) 0.000 -0.0021(11) 0.000
N3 0.0240(13) 0.055(2) 0.0452(16) 0.000 0.0040(11) 0.000
N4 0.0337(15) 0.076(2) 0.0228(13) 0.000 0.0004(11) 0.000
C1 0.0335(16) 0.050(2) 0.0265(14) 0.000 0.0026(13) 0.000
C2 0.0280(14) 0.0379(19) 0.0227(14) 0.000 -0.0013(11) 0.000
C3 0.0303(15) 0.0324(18) 0.0227(13) 0.000 0.0013(11) 0.000
C4 0.0311(15) 0.041(2) 0.0267(14) 0.000 -0.0032(12) 0.000
C5 0.0325(16) 0.054(2) 0.0363(17) 0.000 -0.0078(13) 0.000
C6 0.0307(16) 0.058(2) 0.0461(18) 0.000 -0.0103(15) 0.000
C7 0.0372(17) 0.052(2) 0.0304(16) 0.000 -0.0086(14) 0.000
C8 0.0314(16) 0.045(2) 0.0270(14) 0.000 -0.0013(12) 0.000
C9 0.0279(15) 0.046(2) 0.0261(14) 0.000 0.0004(11) 0.000
C10 0.0333(16) 0.045(2) 0.0322(16) 0.000 0.0038(13) 0.000

loop_
_atom_type_symbol
_atom_type_description
_atom_type_scat_dispersion_real
_atom_type_scat_dispersion_imag
_atom_type_scat_source
C C 0.0033 0.0016 'International Tables Vol C Tables 4.2.6.8 and 6.1.1.4'
H H 0.0000 0.0000 'International Tables Vol C Tables 4.2.6.8 and 6.1.1.4'
N N 0.0061 0.0033 'International Tables Vol C Tables 4.2.6.8 and 6.1.1.4'
O O 0.0106 0.0060 'International Tables Vol C Tables 4.2.6.8 and 6.1.1.4'
S S 0.1246 0.1234 'International Tables Vol C Tables 4.2.6.8 and 6.1.1.4'

loop_
_geom_angle_atom_site_label_1
_geom_angle_atom_site_label_2
_geom_angle_atom_site_label_3
_geom_angle_site_symmetry_1
_geom_angle_site_symmetry_3
_geom_angle
_geom_angle_publ_flag
O2 S1 O1 . . 114.46(10) ?
O2 S1 O1 . 7_565 114.46(10) ?
O1 S1 O1 . 7_565 110.5(2) ?
O2 S1 C2 . . 105.40(14) ?
O1 S1 C2 . . 105.54(9) ?
O1 S1 C2 7_565 . 105.54(9) ?
O4 S2 O3 . . 114.29(9) ?
O4 S2 O3 . 7_565 114.29(9) ?
O3 S2 O3 . 7_565 111.47(16) ?
O4 S2 C9 . . 104.71(14) ?
O3 S2 C9 . . 105.51(8) ?
O3 S2 C9 7_565 . 105.51(8) ?
C1 N1 C5 . . 120.7(3) ?
C1 N1 H1 . . 114(2) ?
C5 N1 H1 . . 125(2) ?
C3 N2 H21 . . 120(2) ?
C3 N2 H22 . . 118(2) ?
H21 N2 H22 . . 122(3) ?
C10 N3 C6 . . 120.7(3) ?
C10 N3 H3 . . 120(2) ?
C6 N3 H3 . . 119(2) ?
C8 N4 H41 . . 123(3) ?
C8 N4 H42 . . 121(3) ?
H41 N4 H42 . . 116(4) ?
N1 C1 C2 . . 122.0(3) ?
N1 C1 H1A . . 119.0 ?
C2 C1 H1A . . 119.0 ?
C1 C2 C3 . . 118.8(3) ?
C1 C2 S1 . . 118.9(2) ?
C3 C2 S1 . . 122.3(2) ?
N2 C3 C4 . . 120.2(2) ?
N2 C3 C2 . . 123.0(3) ?
C4 C3 C2 . . 116.8(3) ?
C5 C4 C3 . . 121.1(3) ?
C5 C4 H4 . . 119.5 ?
C3 C4 H4 . . 119.5 ?
C4 C5 N1 . . 120.7(3) ?
C4 C5 H5 . . 119.7 ?
N1 C5 H5 . . 119.7 ?
N3 C6 C7 . . 120.9(3) ?
N3 C6 H6 . . 119.6 ?
C7 C6 H6 . . 119.6 ?
C6 C7 C8 . . 120.7(3) ?
C6 C7 H7 . . 119.7 ?
C8 C7 H7 . . 119.7 ?
N4 C8 C7 . . 120.2(3) ?
N4 C8 C9 . . 123.4(3) ?
C7 C8 C9 . . 116.4(3) ?
C10 C9 C8 . . 119.3(3) ?
C10 C9 S2 . . 119.0(2) ?
C8 C9 S2 . . 121.8(2) ?
N3 C10 C9 . . 122.0(3) ?
N3 C10 H10 . . 119.0 ?
C9 C10 H10 . . 119.0 ?

loop_
_geom_bond_atom_site_label_1
_geom_bond_atom_site_label_2
_geom_bond_site_symmetry_2
_geom_bond_distance
_geom_bond_publ_flag
S1 O2 . 1.429(2) ?
S1 O1 . 1.436(2) ?
S1 O1 7_565 1.436(2) ?
S1 C2 . 1.771(3) ?
S2 O4 . 1.437(2) ?
S2 O3 . 1.4451(18) ?
S2 O3 7_565 1.4451(18) ?
S2 C9 . 1.775(3) ?
O1W H1W . 0.84(3) ?
O2W H2W . 0.85(2) ?
N1 C1 . 1.335(4) ?
N1 C5 . 1.355(4) ?
N1 H1 . 0.878(10) ?
N2 C3 . 1.331(4) ?
N2 H21 . 0.87(2) ?
N2 H22 . 0.88(2) ?
N3 C10 . 1.335(4) ?
N3 C6 . 1.354(4) ?
N3 H3 . 0.88(2) ?
N4 C8 . 1.326(4) ?
N4 H41 . 0.88(2) ?
N4 H42 . 0.88(2) ?
C1 C2 . 1.369(4) ?
C1 H1A . 0.9300 ?
C2 C3 . 1.427(4) ?
C3 C4 . 1.412(4) ?
C4 C5 . 1.347(4) ?
C4 H4 . 0.9300 ?
C5 H5 . 0.9300 ?
C6 C7 . 1.354(5) ?
C6 H6 . 0.9300 ?
C7 C8 . 1.423(4) ?
C7 H7 . 0.9300 ?
C8 C9 . 1.427(4) ?
C9 C10 . 1.368(4) ?
C10 H10 . 0.9300 ?

loop_
_geom_hbond_atom_site_label_D
_geom_hbond_atom_site_label_H
_geom_hbond_atom_site_label_A
_geom_hbond_site_symmetry_A
_geom_hbond_distance_DH
_geom_hbond_distance_HA
_geom_hbond_distance_DA
_geom_hbond_angle_DHA
_geom_hbond_publ_flag
N1 H1 O1w 5_667 0.88(2) 1.99(2) 2.820(4) 158(3) y
N2 H22 O2 1_554 0.88(2) 2.01(2) 2.886(3) 172(3) y
N3 H3 O1w 2_664 0.88(2) 2.15(3) 2.871(4) 139(3) y
N4 H42 O4 1_556 0.88(2) 1.99(2) 2.869(3) 173(4) y
O1w H1w O1 . 0.84(2) 1.99(2) 2.826(3) 173(3) y
O2w H2w O3 . 0.85(2) 2.02(2) 2.864(2) 171(3) y

loop_
_geom_torsion_atom_site_label_1
_geom_torsion_atom_site_label_2
_geom_torsion_atom_site_label_3
_geom_torsion_atom_site_label_4
_geom_torsion_site_symmetry_1
_geom_torsion_site_symmetry_2
_geom_torsion_site_symmetry_3
_geom_torsion_site_symmetry_4
_geom_torsion
_geom_torsion_publ_flag
C5 N1 C1 C2 . . . . 0.0 ?
N1 C1 C2 C3 . . . . 0.0 ?
N1 C1 C2 S1 . . . . 180.0 ?
O2 S1 C2 C1 . . . . 0.0 ?
O1 S1 C2 C1 . . . . -121.49(11) ?
O1 S1 C2 C1 7_565 . . . 121.49(11) ?
O2 S1 C2 C3 . . . . 180.0 ?
O1 S1 C2 C3 . . . . 58.51(11) ?
O1 S1 C2 C3 7_565 . . . -58.51(11) ?
C1 C2 C3 N2 . . . . 180.0 ?
S1 C2 C3 N2 . . . . 0.0 ?
C1 C2 C3 C4 . . . . 0.0 ?
S1 C2 C3 C4 . . . . 180.0 ?
N2 C3 C4 C5 . . . . 180.0 ?
C2 C3 C4 C5 . . . . 0.0 ?
C3 C4 C5 N1 . . . . 0.0 ?
C1 N1 C5 C4 . . . . 0.0 ?
C10 N3 C6 C7 . . . . 0.0 ?
N3 C6 C7 C8 . . . . 0.0 ?
C6 C7 C8 N4 . . . . 180.0 ?
C6 C7 C8 C9 . . . . 0.0 ?
N4 C8 C9 C10 . . . . 180.0 ?
C7 C8 C9 C10 . . . . 0.0 ?
N4 C8 C9 S2 . . . . 0.0 ?
C7 C8 C9 S2 . . . . 180.0 ?
O4 S2 C9 C10 . . . . 0.0 ?
O3 S2 C9 C10 . . . . 120.95(9) ?
O3 S2 C9 C10 7_565 . . . -120.95(9) ?
O4 S2 C9 C8 . . . . 180.0 ?
O3 S2 C9 C8 . . . . -59.05(9) ?
O3 S2 C9 C8 7_565 . . . 59.05(9) ?
C6 N3 C10 C9 . . . . 0.0 ?
C8 C9 C10 N3 . . . . 0.0 ?
S2 C9 C10 N3 . . . . 180.0 ?
